data_4302224
loop_
_publ_author_name
'Matilde Fondo'
'Noelia Ocampo'
'Ana M. Garc\'ia-Deibe'
'Jes\'us Sanmart\'in'

_publ_section_title
;
Zn3, Ni3, and Cu3 Complexes of a Novel Tricompartmental Acyclic Ligand
;
_journal_name_full 'Inorganic Chemistry'
_journal_page_first 4971
_journal_page_last 4979
_journal_paper_doi 10.1021/ic900292h
_journal_volume 48
_journal_year 2009
_chemical_formula_moiety 'C52 H38 Br6 Cl6 N6 O8 Zn3, 2(C2 H3 N)'
_chemical_formula_sum 'C56 H44 Br6 Cl6 N8 O8 Zn3'
_chemical_formula_weight 1845.26
_chemical_name_systematic
;
 ?
;
_space_group_IT_number 14
_symmetry_cell_setting monoclinic
_symmetry_space_group_name_Hall '-P 2ybc'
_symmetry_space_group_name_H-M 'P 1 21/c 1'
_atom_sites_solution_hydrogens geom
_atom_sites_solution_primary direct
_atom_sites_solution_secondary difmap
_audit_creation_method SHELXL-97
_cell_angle_alpha 90.00
_cell_angle_beta 99.398(2)
_cell_angle_gamma 90.00
_cell_formula_units_Z 4
_cell_length_a 15.1332(13)
_cell_length_b 13.9245(13)
_cell_length_c 30.334(3)
_cell_measurement_reflns_used 3681
_cell_measurement_temperature 100(2)
_cell_measurement_theta_max 24.33
_cell_measurement_theta_min 2.18
_cell_volume 6306.3(10)
_computing_cell_refinement 'BRUKER Smart'
_computing_data_collection 'BRUKER Smart'
_computing_molecular_graphics 'ORTEP-3 for Windows (Farrugia,1997)'
_computing_publication_material 'WinGX  1.70.01 (Farrugia, 1999)'
_computing_structure_refinement 'SHELXL-97 (Sheldrick, 1997)'
_computing_structure_solution 'SIR-92 (Altomare, 1993)'
_diffrn_ambient_temperature 100(2)
_diffrn_measured_fraction_theta_full 0.994
_diffrn_measured_fraction_theta_max 0.994
_diffrn_measurement_device_type 'Smart-CCD-1000 BRUKER'
_diffrn_measurement_method 'omega scans'
_diffrn_radiation_monochromator graphite
_diffrn_radiation_source 'fine-focus sealed tube'
_diffrn_radiation_type MoK\a
_diffrn_radiation_wavelength 0.71073
_diffrn_reflns_av_R_equivalents 0.0461
_diffrn_reflns_av_sigmaI/netI 0.0900
_diffrn_reflns_limit_h_max 17
_diffrn_reflns_limit_h_min -17
_diffrn_reflns_limit_k_max 16
_diffrn_reflns_limit_k_min 0
_diffrn_reflns_limit_l_max 35
_diffrn_reflns_limit_l_min 0
_diffrn_reflns_number 47517
_diffrn_reflns_theta_full 24.77
_diffrn_reflns_theta_max 24.77
_diffrn_reflns_theta_min 1.36
_exptl_absorpt_coefficient_mu 5.248
_exptl_absorpt_correction_T_max 0.5919
_exptl_absorpt_correction_T_min 0.3966
_exptl_absorpt_correction_type multi-scan
_exptl_absorpt_process_details 'SADABS (BRUKER, 2004)'
_exptl_crystal_colour yellow
_exptl_crystal_density_diffrn 1.944
_exptl_crystal_density_method 'not measured'
_exptl_crystal_description prism
_exptl_crystal_F_000 3608
_exptl_crystal_size_max 0.18
_exptl_crystal_size_mid 0.14
_exptl_crystal_size_min 0.10
_refine_diff_density_max 1.165
_refine_diff_density_min -0.748
_refine_diff_density_rms 0.165
_refine_ls_extinction_method none
_refine_ls_goodness_of_fit_ref 1.080
_refine_ls_hydrogen_treatment constr
_refine_ls_matrix_type full
_refine_ls_number_parameters 786
_refine_ls_number_reflns 10782
_refine_ls_number_restraints 0
_refine_ls_restrained_S_all 1.080
_refine_ls_R_factor_all 0.1129
_refine_ls_R_factor_gt 0.0454
_refine_ls_shift/su_max 0.002
_refine_ls_shift/su_mean 0.000
_refine_ls_structure_factor_coef Fsqd
_refine_ls_weighting_details 'calc w=1/[\s^2^(Fo^2^)+(0.0115P)^2^+34.6176P] where P=(Fo^2^+2Fc^2^)/3'
_refine_ls_weighting_scheme calc
_refine_ls_wR_factor_gt 0.0781
_refine_ls_wR_factor_ref 0.0997
_reflns_number_gt 6612
_reflns_number_total 10782
_reflns_threshold_expression >2sigma(I)
_cod_data_source_file ic900292h_si_001_2.cif
_cod_data_source_block 4.2MeCN
_cod_depositor_comments
;
The following automatic conversions were performed:
'_symmetry_cell_setting' value 'Monoclinic' changed to 'monoclinic'
according to '/home/saulius/struct/CIF-dictionaries/cif_core.dic'
dictionary named 'cif_core.dic' version 2.4.1 from 2010-06-29.

Automatic conversion script
Id: cif_fix_enum 1527 2010-12-29 10:47:43Z saulius 
;
_cod_original_cell_volume 6306.2(10)
_cod_original_sg_symbol_H-M 'P 21/c'
_cod_database_code 4302224

loop_
_symmetry_equiv_pos_as_xyz
'x, y, z'
'-x, y+1/2, -z+1/2'
'-x, -y, -z'
'x, -y-1/2, z-1/2'

loop_
_atom_site_label
_atom_site_type_symbol
_atom_site_fract_x
_atom_site_fract_y
_atom_site_fract_z
_atom_site_U_iso_or_equiv
_atom_site_adp_type
_atom_site_occupancy
_atom_site_symmetry_multiplicity
_atom_site_calc_flag
_atom_site_refinement_flags
_atom_site_disorder_assembly
_atom_site_disorder_group
Zn11 Zn 0.61969(6) 0.18278(6) 0.80788(3) 0.0190(2) Uani 1 1 d . . .
zn13 Zn 0.86931(6) 0.36793(6) 0.94328(3) 0.0161(2) Uani 1 1 d . . .
zn12 Zn 0.66832(6) 0.30370(6) 0.89794(3) 0.0132(2) Uani 1 1 d . . .
N101 N 0.5506(4) 0.0586(4) 0.79689(19) 0.0177(15) Uani 1 1 d . . .
N102 N 0.9015(4) 0.5000(4) 0.96596(19) 0.0141(14) Uani 1 1 d . . .
N103 N 0.4851(4) 0.2433(4) 0.8188(2) 0.0201(15) Uani 1 1 d . . .
N104 N 0.7872(4) 0.3734(4) 0.99916(19) 0.0146(14) Uani 1 1 d . . .
N105 N 0.5249(4) 0.3368(4) 0.88137(19) 0.0167(15) Uani 1 1 d . . .
N106 N 0.6468(4) 0.3216(4) 0.96685(19) 0.0133(14) Uani 1 1 d . . .
O101 O 0.7345(3) 0.1205(4) 0.80470(17) 0.0239(13) Uani 1 1 d . . .
O102 O 0.9292(3) 0.3843(3) 0.89071(16) 0.0177(12) Uani 1 1 d . . .
O103 O 0.6390(3) 0.1646(3) 0.88200(15) 0.0132(11) Uani 1 1 d . . .
O104 O 0.7298(3) 0.4319(3) 0.90132(15) 0.0156(12) Uani 1 1 d . . .
O10 O 0.5993(4) 0.2447(4) 0.74554(17) 0.0278(14) Uani 1 1 d . . .
O11 O 0.6865(3) 0.3088(4) 0.82881(15) 0.0167(12) Uani 1 1 d . . .
O20 O 0.9611(3) 0.2735(4) 0.97822(16) 0.0205(13) Uani 1 1 d . . .
O21 O 0.8025(3) 0.2481(3) 0.91663(16) 0.0161(12) Uani 1 1 d . . .
C10 C 0.6487(6) 0.3092(6) 0.7312(2) 0.0236(19) Uani 1 1 d . . .
C11 C 0.6378(6) 0.3285(6) 0.6843(2) 0.026(2) Uani 1 1 d . . .
Br1 Br 0.54519(7) 0.26356(7) 0.64626(3) 0.0424(3) Uani 1 1 d . . .
C12 C 0.6897(6) 0.3922(6) 0.6667(3) 0.034(2) Uani 1 1 d . . .
H12 H 0.6822 0.4005 0.6352 0.040 Uiso 1 1 calc R . .
C13 C 0.7556(6) 0.4469(6) 0.6947(3) 0.029(2) Uani 1 1 d . . .
Cl1 Cl 0.81772(18) 0.5313(2) 0.67096(8) 0.0527(7) Uani 1 1 d . . .
C14 C 0.7659(5) 0.4347(6) 0.7390(3) 0.027(2) Uani 1 1 d . . .
H14 H 0.8084 0.4730 0.7578 0.032 Uiso 1 1 calc R . .
C15 C 0.7150(5) 0.3660(5) 0.7587(2) 0.0181(18) Uani 1 1 d . . .
C16 C 0.7286(5) 0.3608(5) 0.8061(2) 0.0188(18) Uani 1 1 d . . .
H16 H 0.7739 0.4007 0.8220 0.023 Uiso 1 1 calc R . .
C20 C 0.9779(5) 0.1887(5) 0.9647(2) 0.0169(17) Uani 1 1 d . . .
C21 C 1.0572(5) 0.1384(6) 0.9844(3) 0.0200(18) Uani 1 1 d . . .
Br2 Br 1.13591(6) 0.19801(6) 1.03140(3) 0.0323(2) Uani 1 1 d . . .
C22 C 1.0824(5) 0.0503(5) 0.9699(3) 0.0202(19) Uani 1 1 d . . .
H22 H 1.1368 0.0210 0.9836 0.024 Uiso 1 1 calc R . .
C23 C 1.0273(5) 0.0050(5) 0.9352(2) 0.0190(18) Uani 1 1 d . . .
Cl2 Cl 1.06136(15) -0.10516(15) 0.91627(7) 0.0328(5) Uani 1 1 d . . .
C24 C 0.9477(5) 0.0451(5) 0.9160(2) 0.0173(18) Uani 1 1 d . . .
H24 H 0.9093 0.0117 0.8931 0.021 Uiso 1 1 calc R . .
C25 C 0.9229(5) 0.1362(5) 0.9303(3) 0.0172(18) Uani 1 1 d . . .
C26 C 0.8376(5) 0.1697(5) 0.9090(2) 0.0153(17) Uani 1 1 d . . .
H26 H 0.8045 0.1290 0.8872 0.018 Uiso 1 1 calc R . .
C100 C 0.7471(5) 0.0307(6) 0.7983(2) 0.0191(18) Uani 1 1 d . . .
C101 C 0.8384(6) -0.0010(5) 0.7942(3) 0.0223(19) Uani 1 1 d . . .
Br11 Br 0.92669(6) 0.09370(7) 0.79919(3) 0.0309(2) Uani 1 1 d . . .
C102 C 0.8562(5) -0.0931(6) 0.7850(2) 0.026(2) Uani 1 1 d . . .
H102 H 0.9150 -0.1108 0.7810 0.031 Uiso 1 1 calc R . .
C103 C 0.7891(5) -0.1628(6) 0.7815(2) 0.0225(19) Uani 1 1 d . . .
Cl11 Cl 0.81426(14) -0.27944(15) 0.76582(7) 0.0297(5) Uani 1 1 d . . .
C104 C 0.7045(5) -0.1382(6) 0.7873(2) 0.0221(19) Uani 1 1 d . . .
H104 H 0.6600 -0.1867 0.7863 0.027 Uiso 1 1 calc R . .
C105 C 0.6820(5) -0.0412(6) 0.7949(2) 0.0200(19) Uani 1 1 d . . .
C106 C 0.5880(5) -0.0248(6) 0.7966(2) 0.0219(19) Uani 1 1 d . . .
H106 H 0.5510 -0.0796 0.7975 0.026 Uiso 1 1 calc R . .
C107 C 0.4541(5) 0.0684(6) 0.7975(3) 0.025(2) Uani 1 1 d . . .
H10A H 0.4403 0.0458 0.8265 0.030 Uiso 1 1 calc R . .
H10B H 0.4202 0.0282 0.7736 0.030 Uiso 1 1 calc R . .
C108 C 0.4256(5) 0.1733(5) 0.7903(3) 0.0215(19) Uani 1 1 d . . .
H10C H 0.4248 0.1900 0.7585 0.026 Uiso 1 1 calc R . .
H10D H 0.3638 0.1804 0.7966 0.026 Uiso 1 1 calc R . .
C109 C 0.4713(5) 0.3430(5) 0.8024(3) 0.0221(19) Uani 1 1 d . . .
H10E H 0.4072 0.3553 0.7911 0.027 Uiso 1 1 calc R . .
H10F H 0.5063 0.3558 0.7782 0.027 Uiso 1 1 calc R . .
C110 C 0.5047(5) 0.4054(5) 0.8435(2) 0.0202(18) Uani 1 1 d . . .
H11A H 0.5592 0.4414 0.8394 0.024 Uiso 1 1 calc R . .
H11B H 0.4580 0.4517 0.8489 0.024 Uiso 1 1 calc R . .
C111 C 0.5015(5) 0.3770(6) 0.9233(2) 0.0209(19) Uani 1 1 d . . .
H11C H 0.4359 0.3727 0.9222 0.025 Uiso 1 1 calc R . .
H11D H 0.5184 0.4457 0.9254 0.025 Uiso 1 1 calc R . .
C112 C 0.5484(5) 0.3247(5) 0.9645(2) 0.0169(18) Uani 1 1 d . . .
H11E H 0.5341 0.3571 0.9915 0.020 Uiso 1 1 calc R . .
H11F H 0.5252 0.2582 0.9644 0.020 Uiso 1 1 calc R . .
C113 C 0.6857(5) 0.2402(5) 0.9960(2) 0.0176(18) Uani 1 1 d . . .
H11G H 0.6927 0.1825 0.9778 0.021 Uiso 1 1 calc R . .
H11H H 0.6468 0.2240 1.0182 0.021 Uiso 1 1 calc R . .
C114 C 0.7775(5) 0.2769(5) 1.0193(2) 0.0183(18) Uani 1 1 d . . .
H11I H 0.7790 0.2822 1.0520 0.022 Uiso 1 1 calc R . .
H11J H 0.8261 0.2333 1.0136 0.022 Uiso 1 1 calc R . .
C115 C 0.8455(5) 0.4364(5) 1.0310(2) 0.0202(19) Uani 1 1 d . . .
H11K H 0.8993 0.3998 1.0445 0.024 Uiso 1 1 calc R . .
H11L H 0.8128 0.4551 1.0554 0.024 Uiso 1 1 calc R . .
C116 C 0.8747(5) 0.5258(5) 1.0094(2) 0.0195(18) Uani 1 1 d . . .
H11M H 0.8249 0.5727 1.0046 0.023 Uiso 1 1 calc R . .
H11N H 0.9259 0.5557 1.0291 0.023 Uiso 1 1 calc R . .
C117 C 0.9309(5) 0.5665(5) 0.9420(2) 0.0153(17) Uani 1 1 d . . .
H117 H 0.9361 0.6292 0.9546 0.018 Uiso 1 1 calc R . .
C118 C 0.9564(5) 0.5557(5) 0.8990(2) 0.0165(18) Uani 1 1 d . . .
C119 C 0.9881(5) 0.6390(5) 0.8801(2) 0.0193(18) Uani 1 1 d . . .
H119 H 0.9885 0.6984 0.8955 0.023 Uiso 1 1 calc R . .
C120 C 1.0183(5) 0.6356(6) 0.8399(3) 0.0236(19) Uani 1 1 d . . .
C121 C 1.0148(5) 0.5511(6) 0.8162(3) 0.0220(19) Uani 1 1 d . . .
H121 H 1.0329 0.5496 0.7876 0.026 Uiso 1 1 calc R . .
Br12 Br 0.98135(6) 0.35350(6) 0.80033(3) 0.0301(2) Uani 1 1 d . . .
C122 C 0.9850(5) 0.4691(6) 0.8338(3) 0.0215(19) Uani 1 1 d . . .
C123 C 0.9549(4) 0.4660(5) 0.8758(2) 0.0180(17) Uani 1 1 d . . .
Cl12 Cl 1.06087(16) 0.73920(15) 0.81893(7) 0.0350(6) Uani 1 1 d . . .
C130 C 0.4684(5) 0.2520(5) 0.8650(2) 0.0165(18) Uani 1 1 d . . .
H130 H 0.4042 0.2703 0.8640 0.020 Uiso 1 1 calc R . .
C131 C 0.4854(5) 0.1621(5) 0.8919(2) 0.0135(17) Uani 1 1 d . . .
Br13 Br 0.69587(5) -0.02789(6) 0.92671(3) 0.0227(2) Uani 1 1 d . . .
C132 C 0.4160(5) 0.1188(5) 0.9089(2) 0.0181(18) Uani 1 1 d . . .
H132 H 0.3587 0.1482 0.9053 0.022 Uiso 1 1 calc R . .
Cl13 Cl 0.34274(13) -0.02036(15) 0.95329(7) 0.0262(5) Uani 1 1 d . . .
C133 C 0.4309(5) 0.0321(6) 0.9312(2) 0.0175(18) Uani 1 1 d . . .
C134 C 0.5135(5) -0.0109(6) 0.9366(2) 0.0200(18) Uani 1 1 d . . .
H134 H 0.5227 -0.0706 0.9519 0.024 Uiso 1 1 calc R . .
C135 C 0.5826(5) 0.0315(5) 0.9202(2) 0.0168(18) Uani 1 1 d . . .
C136 C 0.5724(5) 0.1214(5) 0.8983(2) 0.0168(18) Uani 1 1 d . . .
C140 C 0.6926(5) 0.4054(5) 0.9899(2) 0.0134(17) Uani 1 1 d . . .
H140 H 0.6709 0.4135 1.0191 0.016 Uiso 1 1 calc R . .
C141 C 0.6786(5) 0.4989(5) 0.9647(2) 0.0124(17) Uani 1 1 d . . .
Br14 Br 0.71522(6) 0.61222(6) 0.84300(3) 0.0281(2) Uani 1 1 d . . .
C142 C 0.6535(5) 0.5788(5) 0.9873(2) 0.0158(18) Uani 1 1 d . . .
H142 H 0.6397 0.5726 1.0166 0.019 Uiso 1 1 calc R . .
C143 C 0.6490(5) 0.6674(5) 0.9664(3) 0.0176(18) Uani 1 1 d . . .
Cl14 Cl 0.62762(14) 0.76915(14) 0.99699(7) 0.0271(5) Uani 1 1 d . . .
C144 C 0.6652(5) 0.6776(6) 0.9235(3) 0.0207(19) Uani 1 1 d . . .
H144 H 0.6596 0.7387 0.9093 0.025 Uiso 1 1 calc R . .
C145 C 0.6898(5) 0.5972(6) 0.9007(3) 0.0197(18) Uani 1 1 d . . .
C146 C 0.7004(5) 0.5064(5) 0.9216(2) 0.0141(17) Uani 1 1 d . . .
N1S N 0.6712(7) 0.0647(9) 0.6012(3) 0.090(4) Uani 1 1 d . . .
C10S C 0.6978(7) 0.0675(8) 0.6388(4) 0.051(3) Uani 1 1 d . . .
C11S C 0.7281(7) 0.0711(8) 0.6864(3) 0.053(3) Uani 1 1 d . . .
H11O H 0.6787 0.0922 0.7014 0.079 Uiso 1 1 calc R . .
H11P H 0.7779 0.1166 0.6930 0.079 Uiso 1 1 calc R . .
H11Q H 0.7481 0.0072 0.6973 0.079 Uiso 1 1 calc R . .
N2S N 0.7493(7) -0.1615(8) 0.6428(4) 0.098(4) Uani 1 1 d . . .
C20S C 0.8012(7) -0.1945(8) 0.6235(5) 0.067(4) Uani 1 1 d . . .
C21S C 0.8650(7) -0.2405(8) 0.6014(3) 0.059(3) Uani 1 1 d . . .
H21A H 0.8870 -0.2985 0.6180 0.089 Uiso 1 1 calc R . .
H21B H 0.9151 -0.1968 0.6000 0.089 Uiso 1 1 calc R . .
H21C H 0.8369 -0.2582 0.5711 0.089 Uiso 1 1 calc R . .

loop_
_atom_site_aniso_label
_atom_site_aniso_U_11
_atom_site_aniso_U_22
_atom_site_aniso_U_33
_atom_site_aniso_U_23
_atom_site_aniso_U_13
_atom_site_aniso_U_12
Zn11 0.0237(5) 0.0136(5) 0.0198(5) -0.0011(4) 0.0036(4) -0.0033(4)
zn13 0.0167(5) 0.0113(5) 0.0207(5) -0.0029(4) 0.0047(4) 0.0002(4)
zn12 0.0140(5) 0.0110(5) 0.0147(5) 0.0002(4) 0.0026(4) 0.0009(4)
N101 0.023(4) 0.017(4) 0.014(4) -0.002(3) 0.006(3) -0.004(3)
N102 0.013(3) 0.016(4) 0.013(3) -0.001(3) 0.004(3) 0.004(3)
N103 0.021(4) 0.014(4) 0.022(4) -0.001(3) -0.006(3) -0.001(3)
N104 0.016(3) 0.013(3) 0.013(3) 0.002(3) -0.003(3) 0.000(3)
N105 0.016(4) 0.015(4) 0.018(4) 0.003(3) 0.001(3) 0.003(3)
N106 0.014(3) 0.008(3) 0.019(3) -0.001(3) 0.003(3) 0.002(3)
O101 0.025(3) 0.020(3) 0.028(3) -0.008(3) 0.009(3) -0.008(3)
O102 0.022(3) 0.010(3) 0.023(3) -0.002(2) 0.009(2) -0.001(2)
O103 0.010(3) 0.010(3) 0.019(3) 0.000(2) 0.002(2) 0.000(2)
O104 0.020(3) 0.013(3) 0.014(3) 0.002(2) 0.004(2) 0.000(2)
O10 0.039(4) 0.022(3) 0.021(3) 0.000(3) 0.002(3) -0.010(3)
O11 0.021(3) 0.014(3) 0.015(3) 0.001(2) 0.003(2) 0.000(2)
O20 0.017(3) 0.019(3) 0.025(3) -0.005(2) 0.001(2) 0.004(2)
O21 0.014(3) 0.010(3) 0.023(3) 0.000(2) 0.000(2) 0.003(2)
C10 0.038(5) 0.016(4) 0.017(4) 0.004(4) 0.007(4) 0.002(4)
C11 0.042(6) 0.025(5) 0.010(4) 0.001(4) 0.004(4) 0.001(4)
Br1 0.0560(7) 0.0409(6) 0.0249(5) -0.0028(5) -0.0095(5) -0.0023(5)
C12 0.044(6) 0.039(6) 0.018(5) 0.005(4) 0.007(4) 0.015(5)
C13 0.031(5) 0.025(5) 0.033(5) 0.012(4) 0.012(4) 0.006(4)
Cl1 0.0604(18) 0.0609(18) 0.0407(15) 0.0149(14) 0.0199(13) -0.0191(15)
C14 0.024(5) 0.022(5) 0.035(5) 0.003(4) 0.010(4) 0.002(4)
C15 0.018(4) 0.020(5) 0.016(4) 0.001(4) 0.002(3) -0.002(4)
C16 0.023(5) 0.013(4) 0.021(5) 0.003(4) 0.006(4) -0.001(4)
C20 0.027(5) 0.007(4) 0.018(4) 0.000(3) 0.008(4) 0.006(4)
C21 0.012(4) 0.020(5) 0.027(5) -0.003(4) 0.001(3) 0.000(4)
Br2 0.0236(5) 0.0236(5) 0.0439(6) -0.0089(4) -0.0117(4) 0.0069(4)
C22 0.017(4) 0.018(5) 0.026(5) 0.003(4) 0.005(4) 0.003(4)
C23 0.027(5) 0.013(4) 0.019(4) 0.000(3) 0.007(4) 0.004(4)
Cl2 0.0377(13) 0.0188(12) 0.0422(14) -0.0066(10) 0.0070(11) 0.0099(10)
C24 0.018(4) 0.015(4) 0.019(4) 0.000(3) 0.004(3) 0.000(3)
C25 0.023(5) 0.004(4) 0.026(5) -0.002(3) 0.011(4) 0.000(3)
C26 0.016(4) 0.016(4) 0.016(4) 0.009(3) 0.006(3) 0.001(3)
C100 0.030(5) 0.022(5) 0.005(4) -0.004(3) 0.002(3) -0.002(4)
C101 0.037(5) 0.012(4) 0.017(4) -0.002(3) 0.005(4) 0.005(4)
Br11 0.0284(5) 0.0356(5) 0.0310(5) -0.0067(4) 0.0115(4) -0.0099(4)
C102 0.019(5) 0.044(6) 0.015(4) 0.000(4) 0.003(4) 0.000(4)
C103 0.028(5) 0.019(5) 0.019(4) -0.004(4) 0.002(4) -0.002(4)
Cl11 0.0359(13) 0.0196(12) 0.0358(13) -0.0009(10) 0.0130(10) 0.0036(9)
C104 0.027(5) 0.023(5) 0.014(4) -0.001(4) -0.002(4) -0.006(4)
C105 0.023(5) 0.019(5) 0.021(5) -0.003(4) 0.011(4) 0.002(4)
C106 0.032(5) 0.016(5) 0.018(4) -0.006(4) 0.006(4) -0.012(4)
C107 0.027(5) 0.020(5) 0.028(5) 0.003(4) 0.004(4) 0.002(4)
C108 0.020(4) 0.018(5) 0.023(5) -0.002(4) -0.007(4) 0.000(4)
C109 0.025(5) 0.017(5) 0.022(5) 0.005(4) 0.000(4) 0.007(4)
C110 0.018(4) 0.018(4) 0.023(5) 0.005(4) -0.001(4) 0.005(4)
C111 0.015(4) 0.024(5) 0.025(5) 0.002(4) 0.008(4) 0.006(4)
C112 0.015(4) 0.018(4) 0.021(4) -0.008(4) 0.013(3) -0.006(3)
C113 0.020(4) 0.014(4) 0.019(4) 0.005(3) 0.003(3) 0.003(4)
C114 0.022(5) 0.010(4) 0.023(4) 0.005(3) 0.002(4) -0.005(3)
C115 0.020(5) 0.024(5) 0.016(4) -0.002(4) 0.000(4) -0.001(4)
C116 0.022(4) 0.012(4) 0.023(5) -0.001(4) 0.000(4) 0.001(4)
C117 0.011(4) 0.013(4) 0.021(4) 0.002(4) -0.001(3) 0.003(3)
C118 0.016(4) 0.017(4) 0.017(4) 0.003(3) 0.003(3) 0.003(3)
C119 0.023(5) 0.013(4) 0.020(4) 0.004(3) -0.003(4) -0.002(4)
C120 0.029(5) 0.024(5) 0.019(4) 0.003(4) 0.005(4) -0.003(4)
C121 0.027(5) 0.022(5) 0.019(4) -0.003(4) 0.011(4) -0.003(4)
Br12 0.0387(5) 0.0247(5) 0.0295(5) -0.0104(4) 0.0131(4) -0.0034(4)
C122 0.016(4) 0.025(5) 0.024(5) -0.007(4) 0.004(4) -0.010(4)
C123 0.018(4) 0.017(4) 0.016(4) 0.000(3) -0.008(3) 0.002(3)
Cl12 0.0540(15) 0.0210(12) 0.0331(13) 0.0061(10) 0.0162(11) -0.0053(11)
C130 0.017(4) 0.014(4) 0.019(4) -0.001(3) 0.002(3) 0.008(4)
C131 0.015(4) 0.012(4) 0.013(4) 0.001(3) 0.003(3) 0.001(3)
Br13 0.0208(5) 0.0165(4) 0.0309(5) 0.0067(4) 0.0051(4) 0.0055(4)
C132 0.013(4) 0.015(4) 0.027(5) -0.002(4) 0.002(3) -0.004(3)
Cl13 0.0273(12) 0.0257(12) 0.0278(12) 0.0021(10) 0.0111(9) -0.0063(10)
C133 0.019(4) 0.019(5) 0.015(4) 0.000(4) 0.003(3) -0.006(4)
C134 0.026(5) 0.017(4) 0.018(4) 0.001(4) 0.005(4) -0.003(4)
C135 0.022(5) 0.015(4) 0.013(4) -0.006(3) 0.000(3) 0.003(4)
C136 0.015(4) 0.020(5) 0.015(4) -0.004(4) 0.001(3) -0.002(4)
C140 0.016(4) 0.010(4) 0.015(4) -0.004(3) 0.002(3) -0.007(3)
C141 0.013(4) 0.012(4) 0.012(4) -0.001(3) 0.000(3) -0.004(3)
Br14 0.0432(6) 0.0210(5) 0.0222(5) 0.0084(4) 0.0117(4) 0.0056(4)
C142 0.015(4) 0.017(4) 0.017(4) -0.005(3) 0.009(3) -0.004(3)
C143 0.014(4) 0.006(4) 0.032(5) -0.004(4) 0.005(4) -0.004(3)
Cl14 0.0329(12) 0.0129(10) 0.0402(13) -0.0053(9) 0.0203(10) 0.0014(9)
C144 0.020(4) 0.011(4) 0.029(5) 0.005(4) 0.001(4) 0.008(4)
C145 0.016(4) 0.018(5) 0.022(4) 0.004(4) -0.004(4) 0.001(4)
C146 0.010(4) 0.011(4) 0.020(4) 0.001(3) -0.002(3) 0.002(3)
N1S 0.097(9) 0.146(11) 0.032(6) 0.007(7) 0.025(6) 0.005(8)
C10S 0.052(7) 0.068(8) 0.040(7) -0.001(6) 0.025(6) -0.006(6)
C11S 0.058(7) 0.069(8) 0.029(6) 0.001(5) 0.000(5) -0.001(6)
N2S 0.044(6) 0.099(9) 0.160(12) -0.056(8) 0.039(7) -0.019(6)
C20S 0.023(6) 0.050(7) 0.129(11) -0.044(8) 0.019(7) -0.011(6)
C21S 0.057(8) 0.060(8) 0.063(8) -0.016(6) 0.017(6) -0.017(6)

loop_
_atom_type_symbol
_atom_type_description
_atom_type_scat_dispersion_real
_atom_type_scat_dispersion_imag
_atom_type_scat_source
C C 0.0033 0.0016 'International Tables Vol C Tables 4.2.6.8 and 6.1.1.4'
H H 0.0000 0.0000 'International Tables Vol C Tables 4.2.6.8 and 6.1.1.4'
N N 0.0061 0.0033 'International Tables Vol C Tables 4.2.6.8 and 6.1.1.4'
O O 0.0106 0.0060 'International Tables Vol C Tables 4.2.6.8 and 6.1.1.4'
Cl Cl 0.1484 0.1585 'International Tables Vol C Tables 4.2.6.8 and 6.1.1.4'
Zn Zn 0.2839 1.4301 'International Tables Vol C Tables 4.2.6.8 and 6.1.1.4'
Br Br -0.2901 2.4595 'International Tables Vol C Tables 4.2.6.8 and 6.1.1.4'

loop_
_geom_angle_atom_site_label_1
_geom_angle_atom_site_label_2
_geom_angle_atom_site_label_3
_geom_angle
_geom_angle_site_symmetry_1
_geom_angle_site_symmetry_3
_geom_angle_publ_flag
O101 Zn11 N101 93.0(2) . . ?
O101 Zn11 O10 98.1(2) . . ?
N101 Zn11 O10 102.2(2) . . ?
O101 Zn11 O11 89.8(2) . . ?
N101 Zn11 O11 171.4(2) . . ?
O10 Zn11 O11 85.4(2) . . ?
O101 Zn11 O103 91.60(19) . . ?
N101 Zn11 O103 92.8(2) . . ?
O10 Zn11 O103 161.6(2) . . ?
O11 Zn11 O103 79.07(18) . . ?
O101 Zn11 N103 173.0(2) . . ?
N101 Zn11 N103 83.7(2) . . ?
O10 Zn11 N103 88.6(2) . . ?
O11 Zn11 N103 92.6(2) . . ?
O103 Zn11 N103 82.46(19) . . ?
O102 zn13 N102 93.1(2) . . ?
O102 zn13 O21 92.2(2) . . ?
N102 zn13 O21 164.6(2) . . ?
O102 zn13 O20 97.4(2) . . ?
N102 zn13 O20 107.6(2) . . ?
O21 zn13 O20 86.05(19) . . ?
O102 zn13 N104 169.7(2) . . ?
N102 zn13 N104 81.0(2) . . ?
O21 zn13 N104 91.6(2) . . ?
O20 zn13 N104 92.4(2) . . ?
O102 zn13 O104 90.50(18) . . ?
N102 zn13 O104 89.2(2) . . ?
O21 zn13 O104 76.28(17) . . ?
O20 zn13 O104 160.92(19) . . ?
N104 zn13 O104 81.07(18) . . ?
O104 zn12 O103 160.51(19) . . ?
O104 zn12 O11 83.61(19) . . ?
O103 zn12 O11 81.81(19) . . ?
O104 zn12 O21 84.09(19) . . ?
O103 zn12 O21 83.08(18) . . ?
O11 zn12 O21 90.18(18) . . ?
O104 zn12 N106 89.4(2) . . ?
O103 zn12 N106 106.1(2) . . ?
O11 zn12 N106 171.4(2) . . ?
O21 zn12 N106 94.0(2) . . ?
O104 zn12 N105 105.0(2) . . ?
O103 zn12 N105 88.6(2) . . ?
O11 zn12 N105 92.8(2) . . ?
O21 zn12 N105 170.7(2) . . ?
N106 zn12 N105 84.2(2) . . ?
C106 N101 C107 121.4(7) . . ?
C106 N101 Zn11 123.7(5) . . ?
C107 N101 Zn11 114.0(5) . . ?
C117 N102 C116 119.4(6) . . ?
C117 N102 zn13 123.4(5) . . ?
C116 N102 zn13 116.3(5) . . ?
C130 N103 C109 101.9(6) . . ?
C130 N103 C108 115.1(6) . . ?
C109 N103 C108 112.1(6) . . ?
C130 N103 Zn11 117.8(4) . . ?
C109 N103 Zn11 112.3(5) . . ?
C108 N103 Zn11 98.2(4) . . ?
C140 N104 C115 113.5(6) . . ?
C140 N104 C114 101.1(5) . . ?
C115 N104 C114 110.6(5) . . ?
C140 N104 zn13 120.1(4) . . ?
C115 N104 zn13 99.6(4) . . ?
C114 N104 zn13 112.3(4) . . ?
C111 N105 C110 111.8(6) . . ?
C111 N105 C130 112.4(6) . . ?
C110 N105 C130 102.5(5) . . ?
C111 N105 zn12 104.4(4) . . ?
C110 N105 zn12 112.5(4) . . ?
C130 N105 zn12 113.6(4) . . ?
C140 N106 C112 113.0(5) . . ?
C140 N106 C113 102.1(5) . . ?
C112 N106 C113 110.2(6) . . ?
C140 N106 zn12 114.4(4) . . ?
C112 N106 zn12 105.3(4) . . ?
C113 N106 zn12 111.9(4) . . ?
C100 O101 Zn11 126.3(5) . . ?
C123 O102 zn13 125.6(4) . . ?
C136 O103 zn12 119.4(4) . . ?
C136 O103 Zn11 116.1(4) . . ?
zn12 O103 Zn11 96.86(19) . . ?
C146 O104 zn12 122.2(4) . . ?
C146 O104 zn13 111.9(4) . . ?
zn12 O104 zn13 93.25(18) . . ?
C10 O10 Zn11 126.5(5) . . ?
C16 O11 Zn11 126.3(5) . . ?
C16 O11 zn12 135.6(5) . . ?
Zn11 O11 zn12 97.8(2) . . ?
C20 O20 zn13 124.7(5) . . ?
C26 O21 zn13 125.9(5) . . ?
C26 O21 zn12 132.3(5) . . ?
zn13 O21 zn12 101.2(2) . . ?
O10 C10 C11 119.2(7) . . ?
O10 C10 C15 125.3(7) . . ?
C11 C10 C15 115.6(7) . . ?
C12 C11 C10 122.3(8) . . ?
C12 C11 Br1 119.6(6) . . ?
C10 C11 Br1 118.0(6) . . ?
C11 C12 C13 120.9(8) . . ?
C11 C12 H12 119.6 . . ?
C13 C12 H12 119.6 . . ?
C14 C13 C12 119.2(8) . . ?
C14 C13 Cl1 121.4(7) . . ?
C12 C13 Cl1 119.3(7) . . ?
C13 C14 C15 121.6(8) . . ?
C13 C14 H14 119.2 . . ?
C15 C14 H14 119.2 . . ?
C14 C15 C16 117.4(7) . . ?
C14 C15 C10 120.3(7) . . ?
C16 C15 C10 122.2(7) . . ?
O11 C16 C15 126.0(7) . . ?
O11 C16 H16 117.0 . . ?
C15 C16 H16 117.0 . . ?
O20 C20 C25 125.5(7) . . ?
O20 C20 C21 120.7(7) . . ?
C25 C20 C21 113.8(7) . . ?
C22 C21 C20 124.0(7) . . ?
C22 C21 Br2 117.2(6) . . ?
C20 C21 Br2 118.7(6) . . ?
C21 C22 C23 118.9(7) . . ?
C21 C22 H22 120.5 . . ?
C23 C22 H22 120.5 . . ?
C24 C23 C22 121.2(7) . . ?
C24 C23 Cl2 120.3(6) . . ?
C22 C23 Cl2 118.5(6) . . ?
C23 C24 C25 119.6(7) . . ?
C23 C24 H24 120.2 . . ?
C25 C24 H24 120.2 . . ?
C24 C25 C26 114.9(7) . . ?
C24 C25 C20 122.3(7) . . ?
C26 C25 C20 122.8(7) . . ?
O21 C26 C25 125.6(7) . . ?
O21 C26 H26 117.2 . . ?
C25 C26 H26 117.2 . . ?
O101 C100 C105 126.1(7) . . ?
O101 C100 C101 117.9(7) . . ?
C105 C100 C101 116.0(7) . . ?
C102 C101 C100 121.6(8) . . ?
C102 C101 Br11 121.6(6) . . ?
C100 C101 Br11 116.7(6) . . ?
C101 C102 C103 120.6(8) . . ?
C101 C102 H102 119.7 . . ?
C103 C102 H102 119.7 . . ?
C104 C103 C102 120.1(8) . . ?
C104 C103 Cl11 121.2(6) . . ?
C102 C103 Cl11 118.6(6) . . ?
C103 C104 C105 121.0(7) . . ?
C103 C104 H104 119.5 . . ?
C105 C104 H104 119.5 . . ?
C100 C105 C104 120.5(7) . . ?
C100 C105 C106 124.7(7) . . ?
C104 C105 C106 114.7(7) . . ?
N101 C106 C105 125.1(7) . . ?
N101 C106 H106 117.4 . . ?
C105 C106 H106 117.4 . . ?
N101 C107 C108 110.2(6) . . ?
N101 C107 H10A 109.6 . . ?
C108 C107 H10A 109.6 . . ?
N101 C107 H10B 109.6 . . ?
C108 C107 H10B 109.6 . . ?
H10A C107 H10B 108.1 . . ?
N103 C108 C107 114.2(6) . . ?
N103 C108 H10C 108.7 . . ?
C107 C108 H10C 108.7 . . ?
N103 C108 H10D 108.7 . . ?
C107 C108 H10D 108.7 . . ?
H10C C108 H10D 107.6 . . ?
N103 C109 C110 104.4(6) . . ?
N103 C109 H10E 110.9 . . ?
C110 C109 H10E 110.9 . . ?
N103 C109 H10F 110.9 . . ?
C110 C109 H10F 110.9 . . ?
H10E C109 H10F 108.9 . . ?
N105 C110 C109 105.2(6) . . ?
N105 C110 H11A 110.7 . . ?
C109 C110 H11A 110.7 . . ?
N105 C110 H11B 110.7 . . ?
C109 C110 H11B 110.7 . . ?
H11A C110 H11B 108.8 . . ?
N105 C111 C112 112.3(6) . . ?
N105 C111 H11C 109.1 . . ?
C112 C111 H11C 109.1 . . ?
N105 C111 H11D 109.1 . . ?
C112 C111 H11D 109.1 . . ?
H11C C111 H11D 107.9 . . ?
N106 C112 C111 112.5(6) . . ?
N106 C112 H11E 109.1 . . ?
C111 C112 H11E 109.1 . . ?
N106 C112 H11F 109.1 . . ?
C111 C112 H11F 109.1 . . ?
H11E C112 H11F 107.8 . . ?
N106 C113 C114 105.0(6) . . ?
N106 C113 H11G 110.8 . . ?
C114 C113 H11G 110.8 . . ?
N106 C113 H11H 110.8 . . ?
C114 C113 H11H 110.8 . . ?
H11G C113 H11H 108.8 . . ?
N104 C114 C113 104.6(6) . . ?
N104 C114 H11I 110.8 . . ?
C113 C114 H11I 110.8 . . ?
N104 C114 H11J 110.8 . . ?
C113 C114 H11J 110.8 . . ?
H11I C114 H11J 108.9 . . ?
N104 C115 C116 112.9(6) . . ?
N104 C115 H11K 109.0 . . ?
C116 C115 H11K 109.0 . . ?
N104 C115 H11L 109.0 . . ?
C116 C115 H11L 109.0 . . ?
H11K C115 H11L 107.8 . . ?
N102 C116 C115 109.1(6) . . ?
N102 C116 H11M 109.9 . . ?
C115 C116 H11M 109.9 . . ?
N102 C116 H11N 109.9 . . ?
C115 C116 H11N 109.9 . . ?
H11M C116 H11N 108.3 . . ?
N102 C117 C118 127.1(7) . . ?
N102 C117 H117 116.4 . . ?
C118 C117 H117 116.4 . . ?
C119 C118 C117 116.4(7) . . ?
C119 C118 C123 119.8(7) . . ?
C117 C118 C123 123.8(7) . . ?
C120 C119 C118 121.1(7) . . ?
C120 C119 H119 119.4 . . ?
C118 C119 H119 119.4 . . ?
C119 C120 C121 120.3(7) . . ?
C119 C120 Cl12 119.5(6) . . ?
C121 C120 Cl12 120.2(6) . . ?
C122 C121 C120 119.8(7) . . ?
C122 C121 H121 120.1 . . ?
C120 C121 H121 120.1 . . ?
C121 C122 C123 123.4(7) . . ?
C121 C122 Br12 118.7(6) . . ?
C123 C122 Br12 117.9(6) . . ?
O102 C123 C122 119.5(7) . . ?
O102 C123 C118 124.8(7) . . ?
C122 C123 C118 115.6(7) . . ?
N103 C130 C131 114.2(6) . . ?
N103 C130 N105 101.8(6) . . ?
C131 C130 N105 116.3(6) . . ?
N103 C130 H130 108.0 . . ?
C131 C130 H130 108.0 . . ?
N105 C130 H130 108.0 . . ?
C132 C131 C136 121.3(7) . . ?
C132 C131 C130 119.8(7) . . ?
C136 C131 C130 118.9(7) . . ?
C131 C132 C133 119.4(7) . . ?
C131 C132 H132 120.3 . . ?
C133 C132 H132 120.3 . . ?
C134 C133 C132 120.7(7) . . ?
C134 C133 Cl13 120.7(6) . . ?
C132 C133 Cl13 118.6(6) . . ?
C135 C134 C133 120.3(7) . . ?
C135 C134 H134 119.8 . . ?
C133 C134 H134 119.8 . . ?
C134 C135 C136 121.6(7) . . ?
C134 C135 Br13 120.6(6) . . ?
C136 C135 Br13 117.7(6) . . ?
O103 C136 C135 122.8(7) . . ?
O103 C136 C131 120.6(7) . . ?
C135 C136 C131 116.5(7) . . ?
N106 C140 N104 102.5(5) . . ?
N106 C140 C141 115.2(6) . . ?
N104 C140 C141 114.0(6) . . ?
N106 C140 H140 108.3 . . ?
N104 C140 H140 108.3 . . ?
C141 C140 H140 108.3 . . ?
C142 C141 C146 121.6(7) . . ?
C142 C141 C140 117.8(6) . . ?
C146 C141 C140 120.2(6) . . ?
C143 C142 C141 119.0(7) . . ?
C143 C142 H142 120.5 . . ?
C141 C142 H142 120.5 . . ?
C144 C143 C142 121.6(7) . . ?
C144 C143 Cl14 119.8(6) . . ?
C142 C143 Cl14 118.5(6) . . ?
C143 C144 C145 119.3(7) . . ?
C143 C144 H144 120.4 . . ?
C145 C144 H144 120.4 . . ?
C144 C145 C146 121.1(7) . . ?
C144 C145 Br14 119.1(6) . . ?
C146 C145 Br14 119.7(6) . . ?
O104 C146 C141 121.5(6) . . ?
O104 C146 C145 121.3(7) . . ?
C141 C146 C145 117.2(7) . . ?
N1S C10S C11S 177.9(12) . . ?
C10S C11S H11O 109.5 . . ?
C10S C11S H11P 109.5 . . ?
H11O C11S H11P 109.5 . . ?
C10S C11S H11Q 109.5 . . ?
H11O C11S H11Q 109.5 . . ?
H11P C11S H11Q 109.5 . . ?
N2S C20S C21S 176.2(15) . . ?
C20S C21S H21A 109.5 . . ?
C20S C21S H21B 109.5 . . ?
H21A C21S H21B 109.5 . . ?
C20S C21S H21C 109.5 . . ?
H21A C21S H21C 109.5 . . ?
H21B C21S H21C 109.5 . . ?

loop_
_geom_bond_atom_site_label_1
_geom_bond_atom_site_label_2
_geom_bond_distance
_geom_bond_site_symmetry_2
_geom_bond_publ_flag
Zn11 O101 1.958(5) . ?
Zn11 N101 2.020(6) . ?
Zn11 O10 2.055(5) . ?
Zn11 O11 2.073(5) . ?
Zn11 O103 2.234(5) . ?
Zn11 N103 2.278(6) . ?
zn13 O102 1.972(5) . ?
zn13 N102 1.995(6) . ?
zn13 O21 2.048(5) . ?
zn13 O20 2.074(5) . ?
zn13 N104 2.261(6) . ?
zn13 O104 2.447(5) . ?
zn12 O104 2.008(5) . ?
zn12 O103 2.028(5) . ?
zn12 O11 2.160(5) . ?
zn12 O21 2.161(5) . ?
zn12 N106 2.182(6) . ?
zn12 N105 2.196(6) . ?
N101 C106 1.292(9) . ?
N101 C107 1.469(9) . ?
N102 C117 1.300(9) . ?
N102 C116 1.484(9) . ?
N103 C130 1.468(9) . ?
N103 C109 1.477(9) . ?
N103 C108 1.501(9) . ?
N104 C140 1.481(9) . ?
N104 C115 1.484(9) . ?
N104 C114 1.493(9) . ?
N105 C111 1.483(9) . ?
N105 C110 1.486(9) . ?
N105 C130 1.493(9) . ?
N106 C140 1.474(8) . ?
N106 C112 1.480(8) . ?
N106 C113 1.497(9) . ?
O101 C100 1.284(9) . ?
O102 C123 1.307(8) . ?
O103 C136 1.335(8) . ?
O104 C146 1.320(8) . ?
O10 C10 1.289(9) . ?
O11 C16 1.242(8) . ?
O20 C20 1.289(8) . ?
O21 C26 1.252(8) . ?
C10 C11 1.432(10) . ?
C10 C15 1.432(10) . ?
C11 C12 1.350(11) . ?
C11 Br1 1.893(8) . ?
C12 C13 1.421(12) . ?
C12 H12 0.9500 . ?
C13 C14 1.339(11) . ?
C13 Cl1 1.734(8) . ?
C14 C15 1.420(10) . ?
C14 H14 0.9500 . ?
C15 C16 1.423(10) . ?
C16 H16 0.9500 . ?
C20 C25 1.425(10) . ?
C20 C21 1.433(10) . ?
C21 C22 1.378(10) . ?
C21 Br2 1.894(7) . ?
C22 C23 1.384(10) . ?
C22 H22 0.9500 . ?
C23 C24 1.368(10) . ?
C23 Cl2 1.746(7) . ?
C24 C25 1.411(10) . ?
C24 H24 0.9500 . ?
C25 C26 1.424(10) . ?
C26 H26 0.9500 . ?
C100 C105 1.397(10) . ?
C100 C101 1.476(11) . ?
C101 C102 1.350(11) . ?
C101 Br11 1.865(8) . ?
C102 C103 1.396(11) . ?
C102 H102 0.9500 . ?
C103 C104 1.365(10) . ?
C103 Cl11 1.751(8) . ?
C104 C105 1.422(10) . ?
C104 H104 0.9500 . ?
C105 C106 1.448(10) . ?
C106 H106 0.9500 . ?
C107 C108 1.529(10) . ?
C107 H10A 0.9900 . ?
C107 H10B 0.9900 . ?
C108 H10C 0.9900 . ?
C108 H10D 0.9900 . ?
C109 C110 1.536(10) . ?
C109 H10E 0.9900 . ?
C109 H10F 0.9900 . ?
C110 H11A 0.9900 . ?
C110 H11B 0.9900 . ?
C111 C112 1.520(10) . ?
C111 H11C 0.9900 . ?
C111 H11D 0.9900 . ?
C112 H11E 0.9900 . ?
C112 H11F 0.9900 . ?
C113 C114 1.541(10) . ?
C113 H11G 0.9900 . ?
C113 H11H 0.9900 . ?
C114 H11I 0.9900 . ?
C114 H11J 0.9900 . ?
C115 C116 1.507(10) . ?
C115 H11K 0.9900 . ?
C115 H11L 0.9900 . ?
C116 H11M 0.9900 . ?
C116 H11N 0.9900 . ?
C117 C118 1.428(10) . ?
C117 H117 0.9500 . ?
C118 C119 1.412(10) . ?
C118 C123 1.432(10) . ?
C119 C120 1.373(10) . ?
C119 H119 0.9500 . ?
C120 C121 1.376(10) . ?
C120 Cl12 1.742(8) . ?
C121 C122 1.368(10) . ?
C121 H121 0.9500 . ?
Br12 C122 1.899(8) . ?
C122 C123 1.422(10) . ?
C130 C131 1.492(10) . ?
C130 H130 1.0000 . ?
C131 C132 1.383(10) . ?
C131 C136 1.418(10) . ?
Br13 C135 1.884(7) . ?
C132 C133 1.385(10) . ?
C132 H132 0.9500 . ?
Cl13 C133 1.747(8) . ?
C133 C134 1.372(10) . ?
C134 C135 1.364(10) . ?
C134 H134 0.9500 . ?
C135 C136 1.415(10) . ?
C140 C141 1.507(10) . ?
C140 H140 1.0000 . ?
C141 C142 1.392(10) . ?
C141 C146 1.404(10) . ?
Br14 C145 1.865(8) . ?
C142 C143 1.384(10) . ?
C142 H142 0.9500 . ?
C143 C144 1.370(10) . ?
C143 Cl14 1.753(7) . ?
C144 C145 1.397(10) . ?
C144 H144 0.9500 . ?
C145 C146 1.411(10) . ?
N1S C10S 1.146(12) . ?
C10S C11S 1.442(13) . ?
C11S H11O 0.9800 . ?
C11S H11P 0.9800 . ?
C11S H11Q 0.9800 . ?
N2S C20S 1.150(13) . ?
C20S C21S 1.414(14) . ?
C21S H21A 0.9800 . ?
C21S H21B 0.9800 . ?
C21S H21C 0.9800 . ?

loop_
_geom_torsion_atom_site_label_1
_geom_torsion_atom_site_label_2
_geom_torsion_atom_site_label_3
_geom_torsion_atom_site_label_4
_geom_torsion
_geom_torsion_site_symmetry_1
_geom_torsion_site_symmetry_2
_geom_torsion_site_symmetry_3
_geom_torsion_site_symmetry_4
_geom_torsion_publ_flag
O101 Zn11 N101 C106 9.1(6) . . . . ?
O10 Zn11 N101 C106 108.1(6) . . . . ?
O103 Zn11 N101 C106 -82.6(6) . . . . ?
N103 Zn11 N101 C106 -164.7(6) . . . . ?
O101 Zn11 N101 C107 178.4(5) . . . . ?
O10 Zn11 N101 C107 -82.6(5) . . . . ?
O103 Zn11 N101 C107 86.6(5) . . . . ?
N103 Zn11 N101 C107 4.5(5) . . . . ?
O102 zn13 N102 C117 14.0(6) . . . . ?
O21 zn13 N102 C117 -95.6(9) . . . . ?
O20 zn13 N102 C117 112.8(6) . . . . ?
N104 zn13 N102 C117 -157.5(6) . . . . ?
O104 zn13 N102 C117 -76.4(6) . . . . ?
O102 zn13 N102 C116 -176.8(5) . . . . ?
O21 zn13 N102 C116 73.5(10) . . . . ?
O20 zn13 N102 C116 -78.0(5) . . . . ?
N104 zn13 N102 C116 11.7(5) . . . . ?
O104 zn13 N102 C116 92.8(5) . . . . ?
N101 Zn11 N103 C130 97.5(5) . . . . ?
O10 Zn11 N103 C130 -160.1(5) . . . . ?
O11 Zn11 N103 C130 -74.8(5) . . . . ?
O103 Zn11 N103 C130 3.8(5) . . . . ?
N101 Zn11 N103 C109 -144.6(5) . . . . ?
O10 Zn11 N103 C109 -42.1(5) . . . . ?
O11 Zn11 N103 C109 43.1(5) . . . . ?
O103 Zn11 N103 C109 121.8(5) . . . . ?
N101 Zn11 N103 C108 -26.5(4) . . . . ?
O10 Zn11 N103 C108 75.9(4) . . . . ?
O11 Zn11 N103 C108 161.2(4) . . . . ?
O103 Zn11 N103 C108 -120.2(4) . . . . ?
O102 zn13 N104 C140 37.5(14) . . . . ?
N102 zn13 N104 C140 92.7(5) . . . . ?
O21 zn13 N104 C140 -73.7(5) . . . . ?
O20 zn13 N104 C140 -159.8(5) . . . . ?
O104 zn13 N104 C140 2.2(5) . . . . ?
O102 zn13 N104 C115 -87.0(12) . . . . ?
N102 zn13 N104 C115 -31.7(4) . . . . ?
O21 zn13 N104 C115 161.8(4) . . . . ?
O20 zn13 N104 C115 75.7(4) . . . . ?
O104 zn13 N104 C115 -122.3(4) . . . . ?
O102 zn13 N104 C114 155.9(10) . . . . ?
N102 zn13 N104 C114 -148.8(5) . . . . ?
O21 zn13 N104 C114 44.7(4) . . . . ?
O20 zn13 N104 C114 -41.4(4) . . . . ?
O104 zn13 N104 C114 120.6(4) . . . . ?
O104 zn12 N105 C111 -73.2(5) . . . . ?
O103 zn12 N105 C111 120.9(4) . . . . ?
O11 zn12 N105 C111 -157.3(4) . . . . ?
N106 zn12 N105 C111 14.6(4) . . . . ?
O104 zn12 N105 C110 48.1(5) . . . . ?
O103 zn12 N105 C110 -117.7(5) . . . . ?
O11 zn12 N105 C110 -36.0(5) . . . . ?
N106 zn12 N105 C110 136.0(5) . . . . ?
O104 zn12 N105 C130 164.1(4) . . . . ?
O103 zn12 N105 C130 -1.8(5) . . . . ?
O11 zn12 N105 C130 80.0(5) . . . . ?
N106 zn12 N105 C130 -108.1(5) . . . . ?
O104 zn12 N106 C140 -8.0(5) . . . . ?
O103 zn12 N106 C140 160.0(4) . . . . ?
O21 zn12 N106 C140 76.1(5) . . . . ?
N105 zn12 N106 C140 -113.1(5) . . . . ?
O104 zn12 N106 C112 116.8(4) . . . . ?
O103 zn12 N106 C112 -75.2(4) . . . . ?
O21 zn12 N106 C112 -159.2(4) . . . . ?
N105 zn12 N106 C112 11.7(4) . . . . ?
O104 zn12 N106 C113 -123.5(4) . . . . ?
O103 zn12 N106 C113 44.5(5) . . . . ?
O21 zn12 N106 C113 -39.5(5) . . . . ?
N105 zn12 N106 C113 131.4(5) . . . . ?
N101 Zn11 O101 C100 -1.0(6) . . . . ?
O10 Zn11 O101 C100 -103.8(6) . . . . ?
O11 Zn11 O101 C100 170.9(6) . . . . ?
O103 Zn11 O101 C100 91.9(6) . . . . ?
N102 zn13 O102 C123 -15.0(5) . . . . ?
O21 zn13 O102 C123 150.4(5) . . . . ?
O20 zn13 O102 C123 -123.3(5) . . . . ?
N104 zn13 O102 C123 39.3(15) . . . . ?
O104 zn13 O102 C123 74.1(5) . . . . ?
O104 zn12 O103 C136 177.3(5) . . . . ?
O11 zn12 O103 C136 -140.7(5) . . . . ?
O21 zn12 O103 C136 128.2(5) . . . . ?
N106 zn12 O103 C136 35.9(5) . . . . ?
N105 zn12 O103 C136 -47.6(5) . . . . ?
O104 zn12 O103 Zn11 -57.4(6) . . . . ?
O11 zn12 O103 Zn11 -15.46(17) . . . . ?
O21 zn12 O103 Zn11 -106.64(19) . . . . ?
N106 zn12 O103 Zn11 161.14(18) . . . . ?
N105 zn12 O103 Zn11 77.6(2) . . . . ?
O101 Zn11 O103 C136 -126.7(5) . . . . ?
N101 Zn11 O103 C136 -33.6(5) . . . . ?
O10 Zn11 O103 C136 111.2(7) . . . . ?
O11 Zn11 O103 C136 143.8(5) . . . . ?
N103 Zn11 O103 C136 49.7(5) . . . . ?
O101 Zn11 O103 zn12 105.8(2) . . . . ?
N101 Zn11 O103 zn12 -161.1(2) . . . . ?
O10 Zn11 O103 zn12 -16.4(7) . . . . ?
O11 Zn11 O103 zn12 16.26(18) . . . . ?
N103 Zn11 O103 zn12 -77.9(2) . . . . ?
O103 zn12 O104 C146 176.5(5) . . . . ?
O11 zn12 O104 C146 134.7(5) . . . . ?
O21 zn12 O104 C146 -134.5(5) . . . . ?
N106 zn12 O104 C146 -40.4(5) . . . . ?
N105 zn12 O104 C146 43.5(5) . . . . ?
O103 zn12 O104 zn13 -65.0(6) . . . . ?
O11 zn12 O104 zn13 -106.83(18) . . . . ?
O21 zn12 O104 zn13 -15.98(17) . . . . ?
N106 zn12 O104 zn13 78.14(19) . . . . ?
N105 zn12 O104 zn13 161.97(18) . . . . ?
O102 zn13 O104 C146 -123.8(5) . . . . ?
N102 zn13 O104 C146 -30.7(5) . . . . ?
O21 zn13 O104 C146 144.1(5) . . . . ?
O20 zn13 O104 C146 121.4(6) . . . . ?
N104 zn13 O104 C146 50.2(5) . . . . ?
O102 zn13 O104 zn12 109.4(2) . . . . ?
N102 zn13 O104 zn12 -157.5(2) . . . . ?
O21 zn13 O104 zn12 17.30(18) . . . . ?
O20 zn13 O104 zn12 -5.4(6) . . . . ?
N104 zn13 O104 zn12 -76.5(2) . . . . ?
O101 Zn11 O10 C10 -63.1(6) . . . . ?
N101 Zn11 O10 C10 -158.0(6) . . . . ?
O11 Zn11 O10 C10 26.1(6) . . . . ?
O103 Zn11 O10 C10 58.1(10) . . . . ?
N103 Zn11 O10 C10 118.8(6) . . . . ?
O101 Zn11 O11 C16 67.7(6) . . . . ?
O10 Zn11 O11 C16 -30.5(6) . . . . ?
O103 Zn11 O11 C16 159.3(6) . . . . ?
N103 Zn11 O11 C16 -118.9(6) . . . . ?
O10 Zn11 O11 zn12 154.9(2) . . . . ?
O103 Zn11 O11 zn12 -15.27(17) . . . . ?
N103 Zn11 O11 zn12 66.5(2) . . . . ?
O104 zn12 O11 C16 10.0(7) . . . . ?
O103 zn12 O11 C16 -157.0(7) . . . . ?
O21 zn12 O11 C16 -74.0(7) . . . . ?
N105 zn12 O11 C16 114.8(7) . . . . ?
O104 zn12 O11 Zn11 -176.3(2) . . . . ?
O103 zn12 O11 Zn11 16.73(19) . . . . ?
O21 zn12 O11 Zn11 99.7(2) . . . . ?
N105 zn12 O11 Zn11 -71.5(2) . . . . ?
O102 zn13 O20 C20 -63.4(6) . . . . ?
N102 zn13 O20 C20 -159.0(6) . . . . ?
O21 zn13 O20 C20 28.3(6) . . . . ?
N104 zn13 O20 C20 119.7(6) . . . . ?
O104 zn13 O20 C20 50.3(9) . . . . ?
O102 zn13 O21 C26 65.6(6) . . . . ?
N102 zn13 O21 C26 175.4(8) . . . . ?
O20 zn13 O21 C26 -31.7(6) . . . . ?
N104 zn13 O21 C26 -124.0(6) . . . . ?
O104 zn13 O21 C26 155.6(6) . . . . ?
O102 zn13 O21 zn12 -106.3(2) . . . . ?
N102 zn13 O21 zn12 3.5(9) . . . . ?
O20 zn13 O21 zn12 156.4(2) . . . . ?
N104 zn13 O21 zn12 64.1(2) . . . . ?
O104 zn13 O21 zn12 -16.33(17) . . . . ?
O104 zn12 O21 C26 -151.5(6) . . . . ?
O103 zn12 O21 C26 13.7(6) . . . . ?
O11 zn12 O21 C26 -68.0(6) . . . . ?
N106 zn12 O21 C26 119.5(6) . . . . ?
O104 zn12 O21 zn13 19.6(2) . . . . ?
O103 zn12 O21 zn13 -175.1(2) . . . . ?
O11 zn12 O21 zn13 103.1(2) . . . . ?
N106 zn12 O21 zn13 -69.4(2) . . . . ?
Zn11 O10 C10 C11 165.4(6) . . . . ?
Zn11 O10 C10 C15 -15.1(11) . . . . ?
O10 C10 C11 C12 -177.1(8) . . . . ?
C15 C10 C11 C12 3.4(12) . . . . ?
O10 C10 C11 Br1 4.3(10) . . . . ?
C15 C10 C11 Br1 -175.2(6) . . . . ?
C10 C11 C12 C13 -3.0(13) . . . . ?
Br1 C11 C12 C13 175.6(6) . . . . ?
C11 C12 C13 C14 0.1(13) . . . . ?
C11 C12 C13 Cl1 -177.4(7) . . . . ?
C12 C13 C14 C15 2.3(12) . . . . ?
Cl1 C13 C14 C15 179.7(6) . . . . ?
C13 C14 C15 C16 -177.8(8) . . . . ?
C13 C14 C15 C10 -1.8(12) . . . . ?
O10 C10 C15 C14 179.5(7) . . . . ?
C11 C10 C15 C14 -1.0(11) . . . . ?
O10 C10 C15 C16 -4.6(13) . . . . ?
C11 C10 C15 C16 174.8(7) . . . . ?
Zn11 O11 C16 C15 23.7(11) . . . . ?
zn12 O11 C16 C15 -163.9(5) . . . . ?
C14 C15 C16 O11 175.9(7) . . . . ?
C10 C15 C16 O11 -0.1(12) . . . . ?
zn13 O20 C20 C25 -16.8(10) . . . . ?
zn13 O20 C20 C21 163.4(5) . . . . ?
O20 C20 C21 C22 -176.0(7) . . . . ?
C25 C20 C21 C22 4.2(11) . . . . ?
O20 C20 C21 Br2 1.1(10) . . . . ?
C25 C20 C21 Br2 -178.7(5) . . . . ?
C20 C21 C22 C23 -2.0(12) . . . . ?
Br2 C21 C22 C23 -179.1(6) . . . . ?
C21 C22 C23 C24 -1.8(12) . . . . ?
C21 C22 C23 Cl2 178.4(6) . . . . ?
C22 C23 C24 C25 2.9(11) . . . . ?
Cl2 C23 C24 C25 -177.2(6) . . . . ?
C23 C24 C25 C26 -178.2(7) . . . . ?
C23 C24 C25 C20 -0.4(11) . . . . ?
O20 C20 C25 C24 177.2(7) . . . . ?
C21 C20 C25 C24 -3.0(11) . . . . ?
O20 C20 C25 C26 -5.1(12) . . . . ?
C21 C20 C25 C26 174.7(7) . . . . ?
zn13 O21 C26 C25 23.0(10) . . . . ?
zn12 O21 C26 C25 -167.8(5) . . . . ?
C24 C25 C26 O21 179.9(7) . . . . ?
C20 C25 C26 O21 2.1(12) . . . . ?
Zn11 O101 C100 C105 -3.9(11) . . . . ?
Zn11 O101 C100 C101 176.2(5) . . . . ?
O101 C100 C101 C102 -176.3(7) . . . . ?
C105 C100 C101 C102 3.8(11) . . . . ?
O101 C100 C101 Br11 0.5(9) . . . . ?
C105 C100 C101 Br11 -179.4(5) . . . . ?
C100 C101 C102 C103 -3.4(12) . . . . ?
Br11 C101 C102 C103 180.0(6) . . . . ?
C101 C102 C103 C104 -0.1(12) . . . . ?
C101 C102 C103 Cl11 175.7(6) . . . . ?
C102 C103 C104 C105 3.1(12) . . . . ?
Cl11 C103 C104 C105 -172.7(6) . . . . ?
O101 C100 C105 C104 179.3(7) . . . . ?
C101 C100 C105 C104 -0.9(10) . . . . ?
O101 C100 C105 C106 2.3(12) . . . . ?
C101 C100 C105 C106 -177.9(7) . . . . ?
C103 C104 C105 C100 -2.5(11) . . . . ?
C103 C104 C105 C106 174.8(7) . . . . ?
C107 N101 C106 C105 178.4(7) . . . . ?
Zn11 N101 C106 C105 -13.1(11) . . . . ?
C100 C105 C106 N101 7.3(12) . . . . ?
C104 C105 C106 N101 -169.8(7) . . . . ?
C106 N101 C107 C108 -171.1(7) . . . . ?
Zn11 N101 C107 C108 19.4(8) . . . . ?
C130 N103 C108 C107 -80.1(8) . . . . ?
C109 N103 C108 C107 164.0(7) . . . . ?
Zn11 N103 C108 C107 45.9(7) . . . . ?
N101 C107 C108 N103 -47.6(9) . . . . ?
C130 N103 C109 C110 33.8(7) . . . . ?
C108 N103 C109 C110 157.4(6) . . . . ?
Zn11 N103 C109 C110 -93.2(6) . . . . ?
C111 N105 C110 C109 -143.4(6) . . . . ?
C130 N105 C110 C109 -22.8(7) . . . . ?
zn12 N105 C110 C109 99.6(6) . . . . ?
N103 C109 C110 N105 -6.5(8) . . . . ?
C110 N105 C111 C112 -161.1(6) . . . . ?
C130 N105 C111 C112 84.3(7) . . . . ?
zn12 N105 C111 C112 -39.3(7) . . . . ?
C140 N106 C112 C111 88.7(7) . . . . ?
C113 N106 C112 C111 -157.7(6) . . . . ?
zn12 N106 C112 C111 -36.9(7) . . . . ?
N105 C111 C112 N106 54.7(8) . . . . ?
C140 N106 C113 C114 -25.3(7) . . . . ?
C112 N106 C113 C114 -145.6(6) . . . . ?
zn12 N106 C113 C114 97.6(5) . . . . ?
C140 N104 C114 C113 31.9(7) . . . . ?
C115 N104 C114 C113 152.4(6) . . . . ?
zn13 N104 C114 C113 -97.3(6) . . . . ?
N106 C113 C114 N104 -4.3(7) . . . . ?
C140 N104 C115 C116 -80.2(8) . . . . ?
C114 N104 C115 C116 167.0(6) . . . . ?
zn13 N104 C115 C116 48.7(6) . . . . ?
C117 N102 C116 C115 -178.5(6) . . . . ?
zn13 N102 C116 C115 11.9(7) . . . . ?
N104 C115 C116 N102 -43.6(8) . . . . ?
C116 N102 C117 C118 -177.6(7) . . . . ?
zn13 N102 C117 C118 -8.7(10) . . . . ?
N102 C117 C118 C119 -178.9(7) . . . . ?
N102 C117 C118 C123 -1.5(12) . . . . ?
C117 C118 C119 C120 176.9(7) . . . . ?
C123 C118 C119 C120 -0.5(11) . . . . ?
C118 C119 C120 C121 2.7(12) . . . . ?
C118 C119 C120 Cl12 -177.5(6) . . . . ?
C119 C120 C121 C122 -3.2(12) . . . . ?
Cl12 C120 C121 C122 177.0(6) . . . . ?
C120 C121 C122 C123 1.5(12) . . . . ?
C120 C121 C122 Br12 -179.8(6) . . . . ?
zn13 O102 C123 C122 -170.6(5) . . . . ?
zn13 O102 C123 C118 10.2(10) . . . . ?
C121 C122 C123 O102 -178.6(7) . . . . ?
Br12 C122 C123 O102 2.7(9) . . . . ?
C121 C122 C123 C118 0.6(11) . . . . ?
Br12 C122 C123 C118 -178.1(5) . . . . ?
C119 C118 C123 O102 178.1(7) . . . . ?
C117 C118 C123 O102 0.9(11) . . . . ?
C119 C118 C123 C122 -1.1(10) . . . . ?
C117 C118 C123 C122 -178.3(7) . . . . ?
C109 N103 C130 C131 -175.0(6) . . . . ?
C108 N103 C130 C131 63.4(8) . . . . ?
Zn11 N103 C130 C131 -51.7(7) . . . . ?
C109 N103 C130 N105 -48.8(6) . . . . ?
C108 N103 C130 N105 -170.4(5) . . . . ?
Zn11 N103 C130 N105 74.5(6) . . . . ?
C111 N105 C130 N103 164.6(5) . . . . ?
C110 N105 C130 N103 44.4(7) . . . . ?
zn12 N105 C130 N103 -77.2(5) . . . . ?
C111 N105 C130 C131 -70.6(8) . . . . ?
C110 N105 C130 C131 169.2(6) . . . . ?
zn12 N105 C130 C131 47.6(7) . . . . ?
N103 C130 C131 C132 -118.4(7) . . . . ?
N105 C130 C131 C132 123.4(7) . . . . ?
N103 C130 C131 C136 59.9(9) . . . . ?
N105 C130 C131 C136 -58.3(9) . . . . ?
C136 C131 C132 C133 -2.5(11) . . . . ?
C130 C131 C132 C133 175.7(7) . . . . ?
C131 C132 C133 C134 0.2(11) . . . . ?
C131 C132 C133 Cl13 179.0(6) . . . . ?
C132 C133 C134 C135 0.2(11) . . . . ?
Cl13 C133 C134 C135 -178.5(6) . . . . ?
C133 C134 C135 C136 1.7(11) . . . . ?
C133 C134 C135 Br13 -179.1(6) . . . . ?
zn12 O103 C136 C135 -129.4(6) . . . . ?
Zn11 O103 C136 C135 115.2(6) . . . . ?
zn12 O103 C136 C131 54.3(8) . . . . ?
Zn11 O103 C136 C131 -61.1(8) . . . . ?
C134 C135 C136 O103 179.8(7) . . . . ?
Br13 C135 C136 O103 0.5(9) . . . . ?
C134 C135 C136 C131 -3.8(10) . . . . ?
Br13 C135 C136 C131 176.9(5) . . . . ?
C132 C131 C136 O103 -179.3(6) . . . . ?
C130 C131 C136 O103 2.5(10) . . . . ?
C132 C131 C136 C135 4.2(10) . . . . ?
C130 C131 C136 C135 -174.0(6) . . . . ?
C112 N106 C140 N104 164.7(5) . . . . ?
C113 N106 C140 N104 46.3(6) . . . . ?
zn12 N106 C140 N104 -74.8(5) . . . . ?
C112 N106 C140 C141 -70.9(8) . . . . ?
C113 N106 C140 C141 170.7(6) . . . . ?
zn12 N106 C140 C141 49.6(7) . . . . ?
C115 N104 C140 N106 -167.4(5) . . . . ?
C114 N104 C140 N106 -49.0(6) . . . . ?
zn13 N104 C140 N106 75.0(6) . . . . ?
C115 N104 C140 C141 67.4(8) . . . . ?
C114 N104 C140 C141 -174.1(6) . . . . ?
zn13 N104 C140 C141 -50.1(7) . . . . ?
N106 C140 C141 C142 130.8(7) . . . . ?
N104 C140 C141 C142 -111.0(7) . . . . ?
N106 C140 C141 C146 -56.3(9) . . . . ?
N104 C140 C141 C146 61.8(8) . . . . ?
C146 C141 C142 C143 0.8(11) . . . . ?
C140 C141 C142 C143 173.5(6) . . . . ?
C141 C142 C143 C144 2.6(11) . . . . ?
C141 C142 C143 Cl14 -174.1(5) . . . . ?
C142 C143 C144 C145 -2.2(11) . . . . ?
Cl14 C143 C144 C145 174.4(6) . . . . ?
C143 C144 C145 C146 -1.5(11) . . . . ?
C143 C144 C145 Br14 -178.1(6) . . . . ?
zn12 O104 C146 C141 48.8(8) . . . . ?
zn13 O104 C146 C141 -60.2(7) . . . . ?
zn12 O104 C146 C145 -131.5(6) . . . . ?
zn13 O104 C146 C145 119.5(6) . . . . ?
C142 C141 C146 O104 175.4(6) . . . . ?
C140 C141 C146 O104 2.9(10) . . . . ?
C142 C141 C146 C145 -4.3(10) . . . . ?
C140 C141 C146 C145 -176.8(6) . . . . ?
C144 C145 C146 O104 -175.1(7) . . . . ?
Br14 C145 C146 O104 1.5(10) . . . . ?
C144 C145 C146 C141 4.6(11) . . . . ?
Br14 C145 C146 C141 -178.8(5) . . . . ?
